data_7213144
loop_
_publ_author_name
'Bethel, Paul A.'
'Hill, Michael S.'
'Mahon, Mary F.'
'Molloy, Kieran C.'

_publ_section_title
;
 Reactions of organotin tetrazoles: synthesis of functionalised
 poly-tetrazoles
;
_journal_issue 23
_journal_name_full 'Journal of the Chemical Society, Perkin Transactions 1'
_journal_page_first 3507
_journal_paper_doi 10.1039/a905336k
_journal_year 1999
_chemical_formula_sum 'C12 H12 Br2 N8'
_chemical_formula_weight 428.12
_chemical_name_systematic
; 

 ? 

;
_space_group_IT_number 15
_symmetry_cell_setting monoclinic
_symmetry_space_group_name_Hall '-C 2yc'
_symmetry_space_group_name_H-M 'C 1 2/c 1'
_atom_sites_solution_hydrogens geom
_atom_sites_solution_primary direct
_atom_sites_solution_secondary difmap
_audit_creation_method SHELXL
_cell_angle_alpha 90.00
_cell_angle_beta 102.820(10)
_cell_angle_gamma 90.00
_cell_formula_units_Z 4
_cell_length_a 15.959(3)
_cell_length_b 11.370(2)
_cell_length_c 8.9740(10)
_cell_measurement_temperature 293(2)
_cell_volume 1587.8(4)
_computing_structure_refinement 'SHELXL-93 (Sheldrick, 1993)'
_computing_structure_solution 'SHELXS-86 (Sheldrick, 1990)'
_diffrn_ambient_temperature 293(2)
_diffrn_radiation_monochromator graphite
_diffrn_radiation_source 'fine-focus sealed tube'
_diffrn_radiation_type MoK\a
_diffrn_radiation_wavelength 0.71069
_diffrn_reflns_av_R_equivalents 0.0496
_diffrn_reflns_av_sigmaI/netI 0.0622
_diffrn_reflns_limit_h_max 18
_diffrn_reflns_limit_h_min 0
_diffrn_reflns_limit_k_max 12
_diffrn_reflns_limit_k_min 0
_diffrn_reflns_limit_l_max 10
_diffrn_reflns_limit_l_min -10
_diffrn_reflns_number 1292
_diffrn_reflns_theta_max 23.98
_diffrn_reflns_theta_min 2.22
_exptl_absorpt_coefficient_mu 5.115
_exptl_crystal_density_diffrn 1.791
_exptl_crystal_F_000 840
_exptl_crystal_size_max 0.4
_exptl_crystal_size_mid 0.4
_exptl_crystal_size_min 0.3
_refine_diff_density_max 1.410
_refine_diff_density_min -0.692
_refine_diff_density_rms 0.163
_refine_ls_extinction_coef 0.0147(20)
_refine_ls_extinction_expression Fc^*^=kFc[1+0.001xFc^2^\l^3^/sin(2\q)]^-1/4^
_refine_ls_extinction_method SHELXL
_refine_ls_goodness_of_fit_all 1.231
_refine_ls_goodness_of_fit_obs 1.452
_refine_ls_matrix_type full
_refine_ls_number_parameters 107
_refine_ls_number_reflns 1245
_refine_ls_number_restraints 0
_refine_ls_restrained_S_all 1.231
_refine_ls_restrained_S_obs 1.452
_refine_ls_R_factor_all 0.1044
_refine_ls_R_factor_obs 0.0674
_refine_ls_shift/esd_max 0.000
_refine_ls_shift/esd_mean 0.000
_refine_ls_structure_factor_coef F
_refine_ls_weighting_details 'w=1/[\s^2^(Fo^2^)+(0.1000P)^2^+0.0000P] where P=(Fo^2^+2Fc^2^)/3'
_refine_ls_weighting_scheme calc
_refine_ls_wR_factor_all 0.1678
_refine_ls_wR_factor_obs 0.1566
_reflns_number_observed 814
_reflns_number_total 1245
_reflns_observed_criterion >2sigma(I)
_cod_data_source_file 905336ksup1.cif
_cod_data_source_block 94mh4
_cod_depositor_comments
;
The following automatic conversions were performed:

'_symmetry_cell_setting' value 'Monoclinic' changed to 'monoclinic'
according to /home/saulius/struct/CIF-dictionaries/cif_core.dic
dictionary named 'cif_core.dic' version 2.4.2 from 2011-04-26.

Automatic conversion script
Id: cif_fix_values 1891 2012-01-12 08:04:46Z andrius 

The following automatic conversions were performed:

'_refine_ls_weighting_scheme' value 'calc
w=1/[\s^2^(Fo^2^)+(0.1000P)^2^+0.0000P] where P=(Fo^2^+2Fc^2^)/3' was
changed to 'calc'. New tag '_refine_ls_weighting_details' was
created. The value of the new tag was set to
'w=1/[\s^2^(Fo^2^)+(0.1000P)^2^+0.0000P] where P=(Fo^2^+2Fc^2^)/3'.

Automatic conversion script
Id: cif_fix_values 3143 2015-03-26 13:38:13Z robertas 
;
_cod_original_sg_symbol_H-M C2/c
_cod_database_code 7213144

loop_
_symmetry_equiv_pos_as_xyz
'x, y, z'
'x, -y, z+1/2'
'x+1/2, y+1/2, z'
'x+1/2, -y+1/2, z+1/2'
'-x, -y, -z'
'-x, y, -z-1/2'
'-x+1/2, -y+1/2, -z'
'-x+1/2, y+1/2, -z-1/2'

loop_
_atom_site_aniso_label
_atom_site_aniso_U_11
_atom_site_aniso_U_22
_atom_site_aniso_U_33
_atom_site_aniso_U_23
_atom_site_aniso_U_13
_atom_site_aniso_U_12
Br1 0.1228(10) 0.0697(7) 0.0604(7) 0.0149(4) 0.0253(5) 0.0284(5)
N1 0.051(3) 0.041(3) 0.041(3) 0.003(2) -0.008(2) 0.001(2)
N2 0.043(3) 0.043(3) 0.046(3) 0.001(3) -0.002(2) 0.000(2)
N3 0.057(3) 0.051(3) 0.051(3) 0.003(3) -0.010(3) -0.010(3)
N4 0.061(3) 0.042(3) 0.056(4) 0.000(3) -0.002(3) -0.010(3)
C1 0.071(5) 0.050(4) 0.054(4) 0.007(3) 0.000(4) 0.013(4)
C2 0.052(4) 0.055(4) 0.052(4) 0.010(3) -0.004(3) 0.015(3)
C3 0.055(4) 0.041(4) 0.036(3) -0.004(3) 0.007(3) -0.005(3)
C4 0.040(5) 0.030(5) 0.046(5) 0.000 0.008(4) 0.000
C5 0.047(3) 0.028(3) 0.036(3) 0.000(2) 0.007(3) 0.002(3)
C6 0.067(4) 0.040(4) 0.043(4) -0.004(3) 0.004(3) -0.011(3)
C7 0.079(7) 0.028(5) 0.050(6) 0.000 -0.001(5) 0.000

loop_
_atom_site_label
_atom_site_type_symbol
_atom_site_fract_x
_atom_site_fract_y
_atom_site_fract_z
_atom_site_U_iso_or_equiv
_atom_site_thermal_displace_type
_atom_site_occupancy
_atom_site_calc_flag
_atom_site_refinement_flags
Br1 Br 0.39221(6) 0.35201(8) 0.05987(10) 0.0835(6) Uani 1 d .
N1 N 0.3856(3) 0.2852(5) 0.4838(6) 0.0473(14) Uani 1 d .
N2 N 0.3193(3) 0.2972(5) 0.3657(6) 0.0458(13) Uani 1 d .
N3 N 0.2747(4) 0.1982(5) 0.3278(6) 0.0566(15) Uani 1 d .
N4 N 0.3137(4) 0.1170(5) 0.4237(7) 0.055(2) Uani 1 d .
C1 C 0.3663(4) 0.4525(6) 0.2200(8) 0.060(2) Uani 1 d .
H111 H 0.4173(4) 0.4598(6) 0.3017(8) 0.073 Uiso 1 calc R
H112 H 0.3513(4) 0.5304(6) 0.1786(8) 0.073 Uiso 1 calc R
C2 C 0.2956(4) 0.4067(6) 0.2831(8) 0.055(2) Uani 1 d .
H121 H 0.2800(4) 0.4645(6) 0.3517(8) 0.066 Uiso 1 calc R
H122 H 0.2458(4) 0.3933(6) 0.2006(8) 0.066 Uiso 1 calc R
C3 C 0.3803(4) 0.1717(5) 0.5173(7) 0.044(2) Uani 1 d .
C4 C 0.5000 0.1712(7) 0.7500 0.039(2) Uani 1 d S
C5 C 0.4409(4) 0.1099(5) 0.6386(7) 0.0373(14) Uani 1 d .
C6 C 0.4408(5) -0.0135(6) 0.6403(8) 0.051(2) Uani 1 d .
C7 C 0.5000 -0.0726(8) 0.7500 0.055(3) Uani 1 d S
H41 H 0.5000 0.2588(93) 0.7500 0.065 Uiso 1 d S
H61 H 0.3905(37) -0.0581(71) 0.5525(70) 0.065 Uiso 1 d .
H71 H 0.5000 -0.1523(88) 0.7500 0.065 Uiso 1 d S

loop_
_atom_type_symbol
_atom_type_description
_atom_type_scat_dispersion_real
_atom_type_scat_dispersion_imag
_atom_type_scat_source
C C 0.0033 0.0016 'International Tables Vol C Tables 4.2.6.8 and 6.1.1.4'
H H 0.0000 0.0000 'International Tables Vol C Tables 4.2.6.8 and 6.1.1.4'
N N 0.0061 0.0033 'International Tables Vol C Tables 4.2.6.8 and 6.1.1.4'
Br Br -0.2901 2.4595 'International Tables Vol C Tables 4.2.6.8 and 6.1.1.4'

loop_
_geom_angle_atom_site_label_1
_geom_angle_atom_site_label_2
_geom_angle_atom_site_label_3
_geom_angle
_geom_angle_site_symmetry_1
_geom_angle_site_symmetry_3
N2 N1 C3 101.5(5) . .
N1 N2 N3 113.7(5) . .
N1 N2 C2 124.4(5) . .
N3 N2 C2 121.9(5) . .
N4 N3 N2 106.0(5) . .
N3 N4 C3 106.0(5) . .
C2 C1 Br1 112.5(5) . .
N2 C2 C1 111.4(5) . .
N1 C3 N4 112.7(6) . .
N1 C3 C5 124.6(6) . .
N4 C3 C5 122.7(6) . .
C5 C4 C5 120.2(7) . 6_657
C4 C5 C6 119.5(6) . .
C4 C5 C3 121.4(6) . .
C6 C5 C3 119.1(6) . .
C7 C6 C5 119.5(7) . .
C6 C7 C6 121.7(9) 6_657 .

loop_
_geom_bond_atom_site_label_1
_geom_bond_atom_site_label_2
_geom_bond_distance
_geom_bond_site_symmetry_2
Br1 C1 1.951(7) .
N1 N2 1.328(6) .
N1 C3 1.332(8) .
N2 N3 1.335(8) .
N2 C2 1.456(8) .
N3 N4 1.319(8) .
N4 C3 1.351(8) .
C1 C2 1.466(10) .
C3 C5 1.465(9) .
C4 C5 1.399(7) .
C4 C5 1.399(7) 6_657
C5 C6 1.404(9) .
C6 C7 1.378(8) .
C7 C6 1.378(8) 6_657
